data_7062526
loop_
_publ_author_name
'Lu, Kimbal T.'
'Zhang, Yingjie'
'Wei, Tao'
'Ablott, Timothy A.'
'Pl\'a\<sil, Jakub'
'Karatchevtseva, Inna'
'Zheng, Rongkun'

_publ_section_title
;
 Investigation of uranium oxide hydrates with barium(ii) ions: structural
 diversity, uranium valences and implications
;
_journal_issue 28
_journal_name_full 'New Journal of Chemistry'
_journal_page_first 13286
_journal_page_last 13296
_journal_paper_doi 10.1039/D3NJ01334K
_journal_volume 47
_journal_year 2023
_chemical_formula_moiety 'Ba O17 U4'
_chemical_formula_sum 'Ba O17 U4'
_chemical_formula_weight 1361.46
_space_group_crystal_system triclinic
_space_group_IT_number 2
_space_group_name_Hall '-P 1'
_space_group_name_H-M_alt 'P -1'
_atom_sites_solution_primary dual
_audit_creation_date 2022-11-30
_audit_creation_method
;
Olex2 1.5
(compiled 2021.12.09 svn.r5202d8cf for OlexSys, GUI svn.r6439)
;
_audit_update_record
;
2023-03-08 deposited with the CCDC.	2023-06-08 downloaded from the CCDC.
;
_cell_angle_alpha 87.40(3)
_cell_angle_beta 78.53(3)
_cell_angle_gamma 75.01(3)
_cell_formula_units_Z 1
_cell_length_a 4.2320(9)
_cell_length_b 8.1990(16)
_cell_length_c 10.649(2)
_cell_measurement_reflns_used 12000
_cell_measurement_temperature 100(2)
_cell_measurement_theta_max 24.964
_cell_measurement_theta_min 1.952
_cell_volume 349.79(14)
_computing_data_collection 'BlueIce (McPhillips, et al., 2002)'
_computing_data_reduction 'XDS (Kabsch, 1993)'
_computing_molecular_graphics 'Olex2 1.5 (Dolomanov et al., 2009)'
_computing_publication_material 'Olex2 1.5 (Dolomanov et al., 2009)'
_computing_structure_refinement 'SHELXL 2018/3 (Sheldrick, 2015)'
_computing_structure_solution 'SHELXT 2014/5 (Sheldrick, 2014)'
_diffrn_ambient_temperature 100(2)
_diffrn_measured_fraction_theta_full 0.875
_diffrn_measured_fraction_theta_max 0.875
_diffrn_measurement_device_type 'Eiger Detector'
_diffrn_measurement_method '\p  scans'
_diffrn_radiation_type 'silicon double crystal monochromated synchrotron'
_diffrn_radiation_wavelength 0.71093
_diffrn_reflns_av_R_equivalents 0.0601
_diffrn_reflns_av_unetI/netI 0.0630
_diffrn_reflns_Laue_measured_fraction_full 0.875
_diffrn_reflns_Laue_measured_fraction_max 0.875
_diffrn_reflns_limit_h_max 4
_diffrn_reflns_limit_h_min -4
_diffrn_reflns_limit_k_max 9
_diffrn_reflns_limit_k_min -9
_diffrn_reflns_limit_l_max 12
_diffrn_reflns_limit_l_min -12
_diffrn_reflns_number 3822
_diffrn_reflns_point_group_measured_fraction_full 0.875
_diffrn_reflns_point_group_measured_fraction_max 0.875
_diffrn_reflns_theta_full 24.964
_diffrn_reflns_theta_max 24.964
_diffrn_reflns_theta_min 1.952
_diffrn_source 'Australian Synchrotron MX2'
_exptl_absorpt_coefficient_mu 49.001
_exptl_absorpt_correction_T_max 0.4339
_exptl_absorpt_correction_T_min 0.2561
_exptl_absorpt_correction_type multi-scans
_exptl_absorpt_process_details
;
SADABS-2012/1 (Bruker,2012) was used for absorption correction.
wR2(int) was 0.1420 before and 0.0476 after correction.
The Ratio of minimum to maximum transmission is 0.5902.
The \l/2 correction factor is 0.0015.
;
_exptl_crystal_colour orange
_exptl_crystal_density_diffrn 6.463
_exptl_crystal_description needle
_exptl_crystal_F_000 560
_exptl_crystal_size_max 0.100
_exptl_crystal_size_mid 0.007
_exptl_crystal_size_min 0.004
_refine_diff_density_max 4.841
_refine_diff_density_min -4.587
_refine_diff_density_rms 1.140
_refine_ls_extinction_method none
_refine_ls_goodness_of_fit_ref 1.143
_refine_ls_hydrogen_treatment undef
_refine_ls_matrix_type full
_refine_ls_number_parameters 94
_refine_ls_number_reflns 1079
_refine_ls_number_restraints 105
_refine_ls_restrained_S_all 1.092
_refine_ls_R_factor_all 0.1128
_refine_ls_R_factor_gt 0.0812
_refine_ls_shift/su_max 0.000
_refine_ls_shift/su_mean 0.000
_refine_ls_structure_factor_coef Fsqd
_refine_ls_weighting_details 'w=1/[\s^2^(Fo^2^)+(0.2000P)^2^] where P=(Fo^2^+2Fc^2^)/3'
_refine_ls_weighting_scheme calc
_refine_ls_wR_factor_gt 0.2197
_refine_ls_wR_factor_ref 0.2902
_reflns_Friedel_coverage 0.000
_reflns_number_gt 782
_reflns_number_total 1079
_reflns_threshold_expression 'I > 2\s(I)'
_cod_data_source_file d3nj01334k2.cif
_cod_data_source_block p-1
_cod_depositor_comments 'Adding full bibliography for 7062526--7062527.cif.'
_cod_database_code 7062526
_shelx_shelxl_version_number 2018/3
_shelx_space_group_comment
;
The symmetry employed for this shelxl refinement is uniquely defined
by the following loop, which should always be used as a source of
symmetry information in preference to the above space-group names.
They are only intended as comments.
;
_diffrn_measurement_temperature 100(2)
_olex2_refinement_description
;
1. Uiso/Uaniso restraints and constraints
Uanis(O7) = Uanis(O8) = Uanis(O4)
2. Rigid body (RIGU) restrains
 All non-hydrogen atoms
 with sigma for 1-2 distances of 0.004 and sigma for 1-3 distances of 0.004
3. Others
 Fixed Sof: Ba1(0.5)
;
_olex2_submission_special_instructions 'No special instructions were received'

loop_
_space_group_symop_operation_xyz
'x, y, z'
'-x, -y, -z'

loop_
_atom_site_label
_atom_site_type_symbol
_atom_site_fract_x
_atom_site_fract_y
_atom_site_fract_z
_atom_site_U_iso_or_equiv
_atom_site_adp_type
_atom_site_occupancy
_atom_site_site_symmetry_order
_atom_site_calc_flag
_atom_site_refinement_flags_posn
_atom_site_refinement_flags_adp
_atom_site_refinement_flags_occupancy
_atom_site_disorder_assembly
_atom_site_disorder_group
U1 U 0.6550(4) 1.04783(19) 0.14304(16) 0.0404(7) Uani 1 1 d . . . . .
U2 U 0.1281(4) 0.67065(19) 0.57203(15) 0.0412(7) Uani 1 1 d . . . . .
Ba1 Ba 0.3609(11) 0.6105(6) 0.1658(5) 0.0333(12) Uani 0.5 1 d . . P . .
O1 O 0.557(9) 1.267(4) 0.112(4) 0.053(9) Uani 1 1 d . . . . .
O2 O 0.739(8) 0.829(4) 0.181(4) 0.063(8) Uani 1 1 d . . . . .
O3 O 0.217(9) 1.004(5) 0.075(4) 0.060(8) Uani 1 1 d . . . . .
O4 O 0.107(13) 0.563(6) 0.720(4) 0.086(7) Uani 1 1 d . . . . .
O5 O 0.138(10) 0.792(5) 0.428(3) 0.064(8) Uani 1 1 d . . . . .
O6 O 0.324(7) 0.421(4) 0.445(3) 0.046(6) Uani 1 1 d . . . . .
O7 O -0.342(12) 0.885(6) 0.647(4) 0.086(7) Uani 1 1 d . . . . .
O8 O 0.200(12) 0.869(6) 0.687(4) 0.086(7) Uani 1 1 d . . . . .
O9 O 0.000000 0.500000 0.000000 0.043(9) Uani 1 2 d S . P . .

loop_
_atom_site_aniso_label
_atom_site_aniso_U_11
_atom_site_aniso_U_22
_atom_site_aniso_U_33
_atom_site_aniso_U_23
_atom_site_aniso_U_13
_atom_site_aniso_U_12
U1 0.0446(11) 0.0305(10) 0.0399(11) -0.0147(7) 0.0005(8) -0.0028(7)
U2 0.0501(11) 0.0341(10) 0.0332(11) -0.0113(7) 0.0003(8) -0.0039(7)
Ba1 0.024(2) 0.028(2) 0.045(3) -0.0108(19) -0.0048(19) -0.0018(17)
O1 0.053(17) 0.026(13) 0.08(2) -0.031(13) -0.028(17) -0.002(10)
O2 0.059(18) 0.027(14) 0.10(2) -0.012(13) -0.005(14) -0.019(12)
O3 0.07(2) 0.063(18) 0.053(18) -0.014(14) -0.014(16) -0.027(15)
O4 0.120(18) 0.097(15) 0.038(10) 0.003(10) -0.031(10) -0.010(15)
O5 0.09(2) 0.060(15) 0.046(12) -0.012(12) -0.018(11) -0.024(17)
O6 0.048(16) 0.067(14) 0.033(13) 0.016(11) -0.016(12) -0.026(13)
O7 0.120(18) 0.097(15) 0.038(10) 0.003(10) -0.031(10) -0.010(15)
O8 0.120(18) 0.097(15) 0.038(10) 0.003(10) -0.031(10) -0.010(15)
O9 0.06(2) 0.04(2) 0.023(18) 0.003(16) -0.023(18) -0.001(18)

loop_
_atom_type_symbol
_atom_type_description
_atom_type_scat_dispersion_real
_atom_type_scat_dispersion_imag
_atom_type_scat_source
Ba Ba -0.3244 2.2819 'International Tables Vol C Tables 4.2.6.8 and 6.1.1.4'
O O 0.0106 0.0060 'International Tables Vol C Tables 4.2.6.8 and 6.1.1.4'
U U -9.6767 9.6646 'International Tables Vol C Tables 4.2.6.8 and 6.1.1.4'

loop_
_geom_angle_atom_site_label_1
_geom_angle_atom_site_label_2
_geom_angle_atom_site_label_3
_geom_angle
_geom_angle_site_symmetry_1
_geom_angle_site_symmetry_3
_geom_angle_publ_flag
U1 U1 U1 69.06(6) 2_775 2_675 ?
U1 U1 Ba1 65.31(9) 2_675 . ?
U1 U1 Ba1 99.98(9) 2_775 . ?
U1 U1 Ba1 65.44(9) 2_775 1_655 ?
U1 U1 Ba1 61.08(8) 2_775 2_675 ?
U1 U1 Ba1 99.95(9) 2_675 1_655 ?
U1 U1 Ba1 61.18(8) 2_675 2_675 ?
Ba1 U1 Ba1 126.48(8) . 2_675 ?
Ba1 U1 Ba1 126.52(8) 1_655 2_675 ?
Ba1 U1 Ba1 62.70(7) 1_655 . ?
O1 U1 U1 93.0(12) . 2_775 ?
O1 U1 U1 92.4(11) . 2_675 ?
O1 U1 Ba1 148.7(12) . 1_655 ?
O1 U1 Ba1 39.2(12) . 2_675 ?
O1 U1 Ba1 147.4(11) . . ?
O1 U1 O2 177.3(17) . . ?
O1 U1 O3 95.7(15) . 1_655 ?
O1 U1 O3 94.7(15) . . ?
O1 U1 O3 89.3(16) . 2_675 ?
O1 U1 O7 87.3(17) . 2_576 ?
O1 U1 O8 82.3(17) . 2_676 ?
O2 U1 U1 89.6(12) . 2_775 ?
O2 U1 U1 88.6(13) . 2_675 ?
O2 U1 Ba1 143.0(14) . 2_675 ?
O2 U1 Ba1 33.3(10) . 1_655 ?
O2 U1 Ba1 31.6(11) . . ?
O2 U1 O3 86.5(15) . 1_655 ?
O2 U1 O3 92.9(17) . 2_675 ?
O2 U1 O3 84.6(15) . . ?
O2 U1 O7 90.1(18) . 2_576 ?
O2 U1 O8 96.6(19) . 2_676 ?
O3 U1 U1 36.0(9) 1_655 2_775 ?
O3 U1 U1 104.8(9) 1_655 2_675 ?
O3 U1 U1 35.4(9) . 2_675 ?
O3 U1 U1 34.0(9) 2_675 2_675 ?
O3 U1 U1 104.2(9) . 2_775 ?
O3 U1 U1 35.4(9) 2_675 2_775 ?
O3 U1 Ba1 111.9(10) . 1_655 ?
O3 U1 Ba1 112.4(9) 1_655 . ?
O3 U1 Ba1 81.9(10) 1_655 2_675 ?
O3 U1 Ba1 53.4(10) 1_655 1_655 ?
O3 U1 Ba1 81.8(11) . 2_675 ?
O3 U1 Ba1 85.3(10) 2_675 1_655 ?
O3 U1 Ba1 50.1(10) 2_675 2_675 ?
O3 U1 Ba1 53.1(11) . . ?
O3 U1 Ba1 84.5(9) 2_675 . ?
O3 U1 O3 71.4(14) 1_655 2_675 ?
O3 U1 O3 139.2(16) . 1_655 ?
O3 U1 O3 69.4(15) . 2_675 ?
O3 U1 O7 160.8(14) 2_675 2_576 ?
O3 U1 O7 92.0(14) . 2_576 ?
O3 U1 O7 127.7(14) 1_655 2_576 ?
O7 U1 U1 127.3(11) 2_576 2_675 ?
O7 U1 U1 163.7(11) 2_576 2_775 ?
O7 U1 Ba1 88.2(12) 2_576 . ?
O7 U1 Ba1 124.5(12) 2_576 2_675 ?
O7 U1 Ba1 107.0(11) 2_576 1_655 ?
O8 U1 U1 113.9(12) 2_676 2_775 ?
O8 U1 U1 174.0(12) 2_676 2_675 ?
O8 U1 Ba1 86.1(12) 2_676 1_655 ?
O8 U1 Ba1 115.1(13) 2_676 2_675 ?
O8 U1 Ba1 118.2(13) 2_676 . ?
O8 U1 O3 78.7(15) 2_676 1_655 ?
O8 U1 O3 141.9(15) 2_676 . ?
O8 U1 O3 148.0(16) 2_676 2_675 ?
O8 U1 O7 49.9(16) 2_676 2_576 ?
U2 U2 U2 68.90(5) 2_566 2_666 ?
U2 U2 Ba1 65.40(8) 2_666 2_666 ?
U2 U2 Ba1 99.52(8) 2_566 2_666 ?
U2 U2 Ba1 65.49(8) 2_566 2_566 ?
U2 U2 Ba1 61.57(8) 2_566 . ?
U2 U2 Ba1 61.64(8) 2_666 . ?
U2 U2 Ba1 99.48(8) 2_666 2_566 ?
Ba1 U2 Ba1 127.04(8) 2_666 . ?
Ba1 U2 Ba1 127.05(8) 2_566 . ?
Ba1 U2 Ba1 61.76(8) 2_566 2_666 ?
O4 U2 U2 90.1(16) . 2_666 ?
O4 U2 U2 89.9(16) . 2_566 ?
O4 U2 Ba1 32.2(17) . 2_566 ?
O4 U2 Ba1 144.8(15) . . ?
O4 U2 Ba1 32.6(17) . 2_666 ?
O4 U2 O5 176.3(18) . . ?
O4 U2 O6 85.0(19) . 2_666 ?
O4 U2 O6 84.9(19) . 2_566 ?
O4 U2 O6 94.8(17) . . ?
O4 U2 O7 93.5(19) . . ?
O4 U2 O8 82.6(19) . . ?
O5 U2 U2 93.1(12) . 2_666 ?
O5 U2 U2 92.9(11) . 2_566 ?
O5 U2 Ba1 38.8(11) . . ?
O5 U2 Ba1 148.6(14) . 2_666 ?
O5 U2 Ba1 148.4(13) . 2_566 ?
O5 U2 O6 96.5(16) . 2_666 ?
O5 U2 O6 95.9(14) . 2_566 ?
O5 U2 O6 88.8(13) . . ?
O5 U2 O7 83.4(16) . . ?
O5 U2 O8 94.3(16) . . ?
O6 U2 U2 35.5(7) . 2_566 ?
O6 U2 U2 105.8(9) 2_566 2_666 ?
O6 U2 U2 37.3(8) 2_566 2_566 ?
O6 U2 U2 34.0(7) . 2_666 ?
O6 U2 U2 36.7(9) 2_666 2_666 ?
O6 U2 U2 105.3(9) 2_666 2_566 ?
O6 U2 Ba1 83.5(8) 2_566 . ?
O6 U2 Ba1 85.0(7) . 2_666 ?
O6 U2 Ba1 83.4(8) 2_666 . ?
O6 U2 Ba1 52.5(8) 2_666 2_666 ?
O6 U2 Ba1 50.0(7) . . ?
O6 U2 Ba1 111.3(8) 2_566 2_666 ?
O6 U2 Ba1 110.9(8) 2_666 2_566 ?
O6 U2 Ba1 52.7(7) 2_566 2_566 ?
O6 U2 Ba1 85.8(7) . 2_566 ?
O6 U2 O6 72.8(12) 2_566 . ?
O6 U2 O6 70.7(12) 2_666 . ?
O6 U2 O6 141.0(16) 2_666 2_566 ?
O6 U2 O7 145.7(15) 2_666 . ?
O6 U2 O7 72.5(15) 2_566 . ?
O7 U2 U2 109.0(12) . 2_566 ?
O7 U2 U2 175.9(9) . 2_666 ?
O7 U2 Ba1 118.7(9) . 2_666 ?
O7 U2 Ba1 82.6(12) . 2_566 ?
O7 U2 Ba1 114.3(9) . . ?
O7 U2 O6 143.4(13) . . ?
O8 U2 U2 118.9(12) . 2_666 ?
O8 U2 U2 169.1(12) . 2_566 ?
O8 U2 Ba1 104.6(12) . 2_566 ?
O8 U2 Ba1 128.2(12) . . ?
O8 U2 Ba1 78.4(12) . 2_666 ?
O8 U2 O6 133.4(15) . 2_566 ?
O8 U2 O6 82.2(15) . 2_666 ?
O8 U2 O6 152.9(14) . . ?
O8 U2 O7 63.7(15) . . ?
O1 Ba1 Ba1 51.7(8) 1_545 2_665 ?
O1 Ba1 Ba1 45.3(5) 2_675 2_665 ?
O1 Ba1 O1 97.1(10) 1_545 2_675 ?
O1 Ba1 O3 54.3(8) 2_675 . ?
O1 Ba1 O3 151.4(10) 1_545 . ?
O1 Ba1 O4 66.2(13) 1_545 2_566 ?
O1 Ba1 O4 66.8(13) 1_545 2_666 ?
O1 Ba1 O5 133.7(9) 2_675 . ?
O1 Ba1 O5 129.2(12) 1_545 . ?
O1 Ba1 O6 171.2(8) 2_675 . ?
O1 Ba1 O6 74.2(10) 1_545 . ?
O1 Ba1 O9 65.6(8) 1_545 1_655 ?
O1 Ba1 O9 65.1(7) 1_545 . ?
O2 Ba1 Ba1 109.4(9) 1_455 2_665 ?
O2 Ba1 Ba1 109.5(9) . 2_665 ?
O2 Ba1 O1 128.5(9) 1_455 1_545 ?
O2 Ba1 O1 129.7(9) . 1_545 ?
O2 Ba1 O1 81.8(11) 1_455 2_675 ?
O2 Ba1 O1 81.1(11) . 2_675 ?
O2 Ba1 O2 101.2(9) . 1_455 ?
O2 Ba1 O3 53.1(10) . . ?
O2 Ba1 O3 54.8(9) 1_455 . ?
O2 Ba1 O4 72.9(14) . 2_666 ?
O2 Ba1 O4 151.0(13) 1_455 2_666 ?
O2 Ba1 O4 72.6(12) 1_455 2_566 ?
O2 Ba1 O4 150.8(12) . 2_566 ?
O2 Ba1 O5 69.9(12) . . ?
O2 Ba1 O5 70.0(11) 1_455 . ?
O2 Ba1 O6 104.4(11) 1_455 . ?
O2 Ba1 O6 103.5(11) . . ?
O2 Ba1 O9 70.0(7) . 1_655 ?
O2 Ba1 O9 69.6(7) 1_455 . ?
O2 Ba1 O9 142.8(9) 1_455 1_655 ?
O2 Ba1 O9 142.6(10) . . ?
O3 Ba1 Ba1 99.7(6) . 2_665 ?
O3 Ba1 O6 134.3(8) . . ?
O4 Ba1 Ba1 99.1(9) 2_666 2_665 ?
O4 Ba1 Ba1 99.3(9) 2_566 2_665 ?
O4 Ba1 O1 123.8(12) 2_666 2_675 ?
O4 Ba1 O1 124.7(11) 2_566 2_675 ?
O4 Ba1 O3 127.4(12) 2_566 . ?
O4 Ba1 O3 126.0(13) 2_666 . ?
O4 Ba1 O4 98.5(15) 2_566 2_666 ?
O4 Ba1 O5 81.5(12) 2_666 . ?
O4 Ba1 O5 81.3(12) 2_566 . ?
O4 Ba1 O6 52.2(12) 2_666 . ?
O4 Ba1 O6 53.2(10) 2_566 . ?
O4 Ba1 O9 131.8(10) 2_566 1_655 ?
O4 Ba1 O9 63.0(10) 2_666 1_655 ?
O4 Ba1 O9 131.9(10) 2_666 . ?
O4 Ba1 O9 63.3(8) 2_566 . ?
O5 Ba1 Ba1 179.1(8) . 2_665 ?
O5 Ba1 O3 79.4(10) . . ?
O5 Ba1 O6 55.0(10) . . ?
O6 Ba1 Ba1 126.0(6) . 2_665 ?
O9 Ba1 Ba1 47.62(10) . 2_665 ?
O9 Ba1 Ba1 47.52(10) 1_655 2_665 ?
O9 Ba1 O1 62.0(6) . 2_675 ?
O9 Ba1 O1 61.4(6) 1_655 2_675 ?
O9 Ba1 O3 97.0(6) . . ?
O9 Ba1 O3 96.1(7) 1_655 . ?
O9 Ba1 O5 132.4(8) . . ?
O9 Ba1 O5 132.5(8) 1_655 . ?
O9 Ba1 O6 113.9(5) . . ?
O9 Ba1 O6 112.8(6) 1_655 . ?
O9 Ba1 O9 95.14(14) . 1_655 ?
U1 O1 Ba1 158(2) . 1_565 ?
U1 O1 Ba1 119.4(14) . 2_675 ?
Ba1 O1 Ba1 82.9(10) 1_565 2_675 ?
U1 O2 Ba1 128.3(17) . . ?
U1 O2 Ba1 126.0(15) . 1_655 ?
Ba1 O2 Ba1 101.2(9) . 1_655 ?
U1 O3 U1 108.6(14) 1_455 2_675 ?
U1 O3 U1 139.2(16) . 1_455 ?
U1 O3 U1 110.6(15) . 2_675 ?
U1 O3 Ba1 93.7(13) . . ?
U1 O3 Ba1 92.5(12) 1_455 . ?
U1 O3 Ba1 96.9(11) 2_675 . ?
U2 O4 Ba1 128(2) . 2_566 ?
U2 O4 Ba1 127(3) . 2_666 ?
Ba1 O4 Ba1 98.5(15) 2_566 2_666 ?
U2 O5 Ba1 119.7(16) . . ?
U2 O6 U2 107.2(12) 2_566 . ?
U2 O6 U2 141.0(16) 2_666 2_566 ?
U2 O6 U2 109.3(12) 2_666 . ?
U2 O6 Ba1 93.9(9) 2_566 . ?
U2 O6 Ba1 96.5(10) . . ?
U2 O6 Ba1 95.2(10) 2_666 . ?
U2 O7 U1 130.9(18) . 2_576 ?
U2 O8 U1 151(2) . 2_676 ?
Ba1 O9 Ba1 84.86(14) . 2_665 ?
Ba1 O9 Ba1 95.14(14) . 1_455 ?
Ba1 O9 Ba1 84.86(14) 2_565 1_455 ?
Ba1 O9 Ba1 180.0 2_565 . ?
Ba1 O9 Ba1 180.0 2_665 1_455 ?
Ba1 O9 Ba1 95.14(14) 2_565 2_665 ?

loop_
_geom_bond_atom_site_label_1
_geom_bond_atom_site_label_2
_geom_bond_distance
_geom_bond_site_symmetry_2
_geom_bond_publ_flag
U1 U1 3.730(3) 2_775 ?
U1 U1 3.736(4) 2_675 ?
U1 Ba1 4.063(5) 1_655 ?
U1 Ba1 4.222(6) 2_675 ?
U1 Ba1 4.071(5) . ?
U1 O1 1.77(3) . ?
U1 O2 1.78(3) . ?
U1 O3 2.31(4) 2_675 ?
U1 O3 2.28(4) 1_655 ?
U1 O3 2.23(3) . ?
U1 O7 2.37(4) 2_576 ?
U1 O8 2.21(4) 2_676 ?
U2 U2 3.742(3) 2_666 ?
U2 U2 3.739(3) 2_566 ?
U2 Ba1 4.263(5) . ?
U2 Ba1 4.120(5) 2_566 ?
U2 Ba1 4.126(5) 2_666 ?
U2 O4 1.77(4) . ?
U2 O5 1.79(4) . ?
U2 O6 2.37(3) . ?
U2 O6 2.27(3) 2_566 ?
U2 O6 2.22(3) 2_666 ?
U2 O7 2.32(5) . ?
U2 O8 2.20(4) . ?
Ba1 Ba1 3.869(9) 2_665 ?
Ba1 O1 3.06(4) 2_675 ?
Ba1 O1 2.77(3) 1_545 ?
Ba1 O2 2.76(3) 1_455 ?
Ba1 O2 2.72(3) . ?
Ba1 O3 3.26(4) . ?
Ba1 O4 2.78(6) 2_566 ?
Ba1 O4 2.80(5) 2_666 ?
Ba1 O5 3.08(3) . ?
Ba1 O6 3.29(3) . ?
Ba1 O9 2.869(5) 1_655 ?
Ba1 O9 2.865(5) . ?

loop_
_geom_torsion_atom_site_label_1
_geom_torsion_atom_site_label_2
_geom_torsion_atom_site_label_3
_geom_torsion_atom_site_label_4
_geom_torsion
_geom_torsion_site_symmetry_1
_geom_torsion_site_symmetry_2
_geom_torsion_site_symmetry_3
_geom_torsion_site_symmetry_4
_geom_torsion_publ_flag
U1 U1 O1 Ba1 -143(5) 2_775 . . 1_565 ?
U1 U1 O1 Ba1 33.7(14) 2_775 . . 2_675 ?
U1 U1 O1 Ba1 147(5) 2_675 . . 1_565 ?
U1 U1 O1 Ba1 -35.4(14) 2_675 . . 2_675 ?
U1 U1 O2 Ba1 -110(2) 2_775 . . . ?
U1 U1 O2 Ba1 111(2) 2_675 . . 1_655 ?
U1 U1 O2 Ba1 42(2) 2_775 . . 1_655 ?
U1 U1 O2 Ba1 -41(2) 2_675 . . . ?
U2 U2 O4 Ba1 39(2) 2_666 . . 2_666 ?
U2 U2 O4 Ba1 -108(2) 2_666 . . 2_566 ?
U2 U2 O4 Ba1 108(2) 2_566 . . 2_666 ?
U2 U2 O4 Ba1 -39(2) 2_566 . . 2_566 ?
U2 U2 O5 Ba1 34.3(17) 2_666 . . . ?
U2 U2 O5 Ba1 -34.7(17) 2_566 . . . ?
Ba1 U1 O1 Ba1 -99(5) 1_655 . . 1_565 ?
Ba1 U1 O1 Ba1 78(2) 1_655 . . 2_675 ?
Ba1 U1 O1 Ba1 -80(3) . . . 2_675 ?
Ba1 U1 O1 Ba1 103(4) . . . 1_565 ?
Ba1 U1 O1 Ba1 -177(6) 2_675 . . 1_565 ?
Ba1 U1 O2 Ba1 -151(4) 1_655 . . . ?
Ba1 U1 O2 Ba1 151(4) . . . 1_655 ?
Ba1 U1 O2 Ba1 -74(3) 2_675 . . . ?
Ba1 U1 O2 Ba1 77(3) 2_675 . . 1_655 ?
Ba1 U2 O4 Ba1 147(5) 2_566 . . 2_666 ?
Ba1 U2 O4 Ba1 74(4) . . . 2_666 ?
Ba1 U2 O4 Ba1 -147(5) 2_666 . . 2_566 ?
Ba1 U2 O4 Ba1 -73(4) . . . 2_566 ?
Ba1 U2 O5 Ba1 79(3) 2_666 . . . ?
Ba1 U2 O5 Ba1 -79(3) 2_566 . . . ?
O3 U1 O1 Ba1 -70.8(17) . . . 2_675 ?
O3 U1 O1 Ba1 112(5) . . . 1_565 ?
O3 U1 O1 Ba1 -1.5(16) 2_675 . . 2_675 ?
O3 U1 O1 Ba1 -179(5) 2_675 . . 1_565 ?
O3 U1 O1 Ba1 -107(5) 1_655 . . 1_565 ?
O3 U1 O1 Ba1 69.7(16) 1_655 . . 2_675 ?
O3 U1 O2 Ba1 146(2) . . . 1_655 ?
O3 U1 O2 Ba1 -75(2) 2_675 . . . ?
O3 U1 O2 Ba1 -146(2) 1_655 . . . ?
O3 U1 O2 Ba1 -6(2) . . . . ?
O3 U1 O2 Ba1 6(2) 1_655 . . 1_655 ?
O3 U1 O2 Ba1 77(2) 2_675 . . 1_655 ?
O6 U2 O4 Ba1 -74(3) . . . 2_566 ?
O6 U2 O4 Ba1 -144(3) 2_666 . . 2_566 ?
O6 U2 O4 Ba1 -2(2) 2_566 . . 2_566 ?
O6 U2 O4 Ba1 3(2) 2_666 . . 2_666 ?
O6 U2 O4 Ba1 145(3) 2_566 . . 2_666 ?
O6 U2 O4 Ba1 73(3) . . . 2_666 ?
O6 U2 O5 Ba1 -71.9(19) 2_566 . . . ?
O6 U2 O5 Ba1 71.0(19) 2_666 . . . ?
O6 U2 O5 Ba1 0.6(17) . . . . ?
O7 U1 O1 Ba1 -162.6(17) 2_576 . . 2_675 ?
O7 U1 O1 Ba1 20(5) 2_576 . . 1_565 ?
O7 U1 O2 Ba1 -122(2) 2_576 . . 1_655 ?
O7 U1 O2 Ba1 86(2) 2_576 . . . ?
O7 U2 O4 Ba1 -143(3) . . . 2_666 ?
O7 U2 O4 Ba1 70(3) . . . 2_566 ?
O7 U2 O5 Ba1 -144(2) . . . . ?
O8 U1 O1 Ba1 -30(5) 2_676 . . 1_565 ?
O8 U1 O1 Ba1 147.5(19) 2_676 . . 2_675 ?
O8 U1 O2 Ba1 -72(2) 2_676 . . 1_655 ?
O8 U1 O2 Ba1 136(2) 2_676 . . . ?
O8 U2 O4 Ba1 -80(3) . . . 2_666 ?
O8 U2 O4 Ba1 133(3) . . . 2_566 ?
O8 U2 O5 Ba1 153.6(19) . . . . ?
